data_4349684
loop_
_publ_author_name
'Yuan, Guozan'
'Zhang, Qi'
'Wang, Zhiping'
'Song, Kai'
'Yuan, Xiaomei'
'Wang, Yangzhi'
'Zhang, Liyan'

_publ_section_title
;
 Assembly of four 8-quinolinate-based multinuclear complexes: the effect
 of substituents on core structures and photoluminescence properties
;
_journal_issue 5
_journal_name_full 'Inorganic Chemistry Frontiers'
_journal_page_first 764
_journal_paper_doi 10.1039/C7QI00082K
_journal_volume 4
_journal_year 2017
_chemical_formula_sum 'C108 H84 Br2 Cd4 N6 O12'
_chemical_formula_weight 2267.23
_space_group_IT_number 14
_space_group_name_Hall '-P 2ybc'
_space_group_name_H-M_alt 'P 1 21/c 1'
_symmetry_cell_setting monoclinic
_symmetry_space_group_name_H-M 'P 1 21/c 1'
_atom_sites_solution_hydrogens geom
_atom_sites_solution_primary direct
_atom_sites_solution_secondary difmap
_audit_creation_method SHELXL-97
_audit_update_record
;
2016-10-14 deposited with the CCDC.
2017-02-27 downloaded from the CCDC.
;
_cell_angle_alpha 90.00
_cell_angle_beta 93.215(3)
_cell_angle_gamma 90.00
_cell_formula_units_Z 2
_cell_length_a 15.217(3)
_cell_length_b 23.666(5)
_cell_length_c 13.238(3)
_cell_measurement_reflns_used 2141
_cell_measurement_temperature 296(2)
_cell_measurement_theta_max 18.13
_cell_measurement_theta_min 2.27
_cell_volume 4759.8(17)
_computing_cell_refinement 'Bruker SMART'
_computing_data_collection 'Bruker SMART'
_computing_data_reduction 'Bruker SAINT'
_computing_molecular_graphics 'Bruker SHELXTL'
_computing_publication_material 'Bruker SHELXTL'
_computing_structure_refinement 'Bruker SHELXTL'
_computing_structure_solution 'Bruker SHELXTL'
_diffrn_ambient_temperature 296(2)
_diffrn_measured_fraction_theta_full 0.999
_diffrn_measured_fraction_theta_max 0.999
_diffrn_measurement_device_type 'CCD area detector'
_diffrn_measurement_method 'phi and omega scans'
_diffrn_radiation_monochromator graphite
_diffrn_radiation_source 'fine-focus sealed tube'
_diffrn_radiation_type MoK\a
_diffrn_radiation_wavelength 0.71073
_diffrn_reflns_av_R_equivalents 0.0901
_diffrn_reflns_av_sigmaI/netI 0.1176
_diffrn_reflns_limit_h_max 18
_diffrn_reflns_limit_h_min -14
_diffrn_reflns_limit_k_max 28
_diffrn_reflns_limit_k_min -25
_diffrn_reflns_limit_l_max 14
_diffrn_reflns_limit_l_min -15
_diffrn_reflns_number 24580
_diffrn_reflns_theta_full 25.00
_diffrn_reflns_theta_max 25.00
_diffrn_reflns_theta_min 2.16
_exptl_absorpt_coefficient_mu 1.787
_exptl_absorpt_correction_T_max 0.7164
_exptl_absorpt_correction_T_min 0.7054
_exptl_absorpt_correction_type multi-scan
_exptl_absorpt_process_details sadabs
_exptl_crystal_colour Yellow
_exptl_crystal_density_diffrn 1.582
_exptl_crystal_density_method 'not measured'
_exptl_crystal_description Block
_exptl_crystal_F_000 2264
_exptl_crystal_size_max 0.21
_exptl_crystal_size_mid 0.20
_exptl_crystal_size_min 0.20
_refine_diff_density_max 0.707
_refine_diff_density_min -0.604
_refine_diff_density_rms 0.092
_refine_ls_extinction_method none
_refine_ls_goodness_of_fit_ref 0.997
_refine_ls_hydrogen_treatment mixed
_refine_ls_matrix_type full
_refine_ls_number_parameters 595
_refine_ls_number_reflns 8385
_refine_ls_number_restraints 614
_refine_ls_restrained_S_all 0.969
_refine_ls_R_factor_all 0.1344
_refine_ls_R_factor_gt 0.0508
_refine_ls_shift/su_max 0.001
_refine_ls_shift/su_mean 0.000
_refine_ls_structure_factor_coef Fsqd
_refine_ls_weighting_details 'calc w=1/[\s^2^(Fo^2^)+(0.0300P)^2^+0.0000P] where P=(Fo^2^+2Fc^2^)/3'
_refine_ls_weighting_scheme calc
_refine_ls_wR_factor_gt 0.0886
_refine_ls_wR_factor_ref 0.1156
_reflns_number_gt 4113
_reflns_number_total 8385
_reflns_threshold_expression >2sigma(I)
_cod_data_source_file c7qi00082k2.cif
_cod_data_source_block d:\r5016c\ygz
_cod_depositor_comments
;
The following automatic conversions were performed:

data item '_symmetry_cell_setting' value 'Monoclinic' was changed to
'monoclinic' in accordance with the
/home/saulius/struct/COD-crude-data/automatic-downloads/DataCite-retrospective/RSC/depositions/lib/dictionaries/cif_core.dic
dictionary named 'cif_core.dic' version 2.4.2 last updated on
2011-04-26.

Automatic conversion script
Id: cif_fix_values 6909 2019-04-08 15:41:33Z antanas 
;
_cod_original_cell_volume 4759.7(16)
_cod_original_sg_symbol_H-M 'P2(1)/c  '
_cod_database_code 4349684

loop_
_symmetry_equiv_pos_as_xyz
'x, y, z'
'-x, y+1/2, -z+1/2'
'-x, -y, -z'
'x, -y-1/2, z-1/2'

loop_
_atom_site_label
_atom_site_type_symbol
_atom_site_fract_x
_atom_site_fract_y
_atom_site_fract_z
_atom_site_U_iso_or_equiv
_atom_site_adp_type
_atom_site_occupancy
_atom_site_symmetry_multiplicity
_atom_site_calc_flag
_atom_site_refinement_flags
Cd1 Cd 0.03431(4) 0.424276(19) 0.50314(4) 0.05107(17) Uani 1 1 d U
Br1 Br 0.30731(6) 0.58018(4) 0.69397(8) 0.0983(4) Uani 1 1 d U
O1 O 0.1299(3) 0.44781(17) 0.6324(3) 0.0571(12) Uani 1 1 d U
N1 N 0.0388(3) 0.3498(2) 0.6169(4) 0.0472(14) Uani 1 1 d U
C1 C 0.1384(5) 0.4128(3) 0.7082(5) 0.0529(18) Uani 1 1 d U
Cd2 Cd 0.18519(4) 0.52952(2) 0.58988(4) 0.05745(19) Uani 1 1 d U
O2 O -0.2706(4) 0.2062(2) 0.1025(4) 0.0912(18) Uani 1 1 d U
N2 N 0.1014(4) 0.3802(2) 0.3669(4) 0.0537(14) Uani 1 1 d U
C2 C 0.1912(5) 0.4228(3) 0.7936(5) 0.063(2) Uani 1 1 d U
H2A H 0.2211 0.4570 0.7998 0.076 Uiso 1 1 calc R
O3 O -0.0660(3) 0.42044(17) 0.3730(3) 0.0589(12) Uani 1 1 d U
N3 N 0.2576(4) 0.4917(2) 0.4546(5) 0.0644(16) Uani 1 1 d U
C3 C 0.2016(5) 0.3830(3) 0.8723(5) 0.070(2) Uani 1 1 d U
H3A H 0.2376 0.3913 0.9295 0.084 Uiso 1 1 calc R
O4 O 0.4682(4) 0.2321(3) 0.8333(5) 0.141(3) Uani 1 1 d U
C4 C 0.1592(5) 0.3322(3) 0.8651(5) 0.063(2) Uani 1 1 d U
H4A H 0.1672 0.3058 0.9168 0.076 Uiso 1 1 calc R
O5 O 0.0853(3) 0.52032(17) 0.4497(3) 0.0534(11) Uani 1 1 d U
C5 C 0.1037(5) 0.3197(3) 0.7805(5) 0.0513(18) Uani 1 1 d U
O6 O 0.5781(6) 0.3814(6) 0.9848(8) 0.256(5) Uani 1 1 d U
C6 C 0.0920(4) 0.3601(3) 0.7012(5) 0.0474(17) Uani 1 1 d U
C7 C 0.0586(5) 0.2687(3) 0.7654(5) 0.063(2) Uani 1 1 d U
H7A H 0.0635 0.2410 0.8153 0.075 Uiso 1 1 calc R
C8 C 0.0075(5) 0.2584(3) 0.6792(6) 0.063(2) Uani 1 1 d U
H8A H -0.0218 0.2242 0.6703 0.076 Uiso 1 1 calc R
C9 C 0.0000(4) 0.3006(3) 0.6041(5) 0.0493(17) Uani 1 1 d U
C10 C -0.0526(4) 0.2910(3) 0.5099(5) 0.058(2) Uani 1 1 d U
H10A H -0.0630 0.3224 0.4688 0.069 Uiso 1 1 calc R
C11 C -0.0868(5) 0.2429(3) 0.4767(5) 0.062(2) Uani 1 1 d U
H11A H -0.0784 0.2117 0.5188 0.074 Uiso 1 1 calc R
C12 C -0.1364(5) 0.2335(3) 0.3810(5) 0.060(2) Uani 1 1 d U
C13 C -0.1750(5) 0.2769(3) 0.3227(6) 0.066(2) Uani 1 1 d U
H13A H -0.1712 0.3139 0.3465 0.079 Uiso 1 1 calc R
C14 C -0.2182(5) 0.2665(3) 0.2317(6) 0.069(2) Uani 1 1 d U
H14A H -0.2426 0.2963 0.1940 0.082 Uiso 1 1 calc R
C15 C -0.2259(5) 0.2124(3) 0.1953(6) 0.069(2) Uani 1 1 d U
C16 C -0.1895(5) 0.1680(3) 0.2507(6) 0.076(2) Uani 1 1 d U
H16A H -0.1943 0.1312 0.2267 0.092 Uiso 1 1 calc R
C17 C -0.1461(5) 0.1794(3) 0.3420(6) 0.072(2) Uani 1 1 d U
H17A H -0.1221 0.1493 0.3795 0.086 Uiso 1 1 calc R
C18 C -0.2655(6) 0.1530(4) 0.0548(7) 0.118(4) Uani 1 1 d U
H18A H -0.2984 0.1540 -0.0092 0.177 Uiso 1 1 calc R
H18B H -0.2896 0.1246 0.0970 0.177 Uiso 1 1 calc R
H18C H -0.2051 0.1443 0.0443 0.177 Uiso 1 1 calc R
C19 C -0.0335(5) 0.4104(3) 0.2833(5) 0.0592(19) Uani 1 1 d U
C20 C -0.0826(5) 0.4198(3) 0.1932(6) 0.069(2) Uani 1 1 d U
H20A H -0.1401 0.4330 0.1950 0.082 Uiso 1 1 calc R
C21 C -0.0474(6) 0.4097(3) 0.1011(6) 0.078(2) Uani 1 1 d U
H21A H -0.0817 0.4166 0.0420 0.093 Uiso 1 1 calc R
C22 C 0.0360(6) 0.3899(3) 0.0941(6) 0.081(2) Uani 1 1 d U
H22A H 0.0589 0.3843 0.0312 0.097 Uiso 1 1 calc R
C23 C 0.0871(6) 0.3781(3) 0.1839(6) 0.066(2) Uani 1 1 d U
C24 C 0.0524(5) 0.3899(3) 0.2780(5) 0.0561(17) Uani 1 1 d U
C25 C 0.1730(6) 0.3557(3) 0.1844(6) 0.080(2) Uani 1 1 d U
H25A H 0.1986 0.3493 0.1233 0.096 Uiso 1 1 calc R
C26 C 0.2185(5) 0.3434(3) 0.2716(6) 0.078(2) Uani 1 1 d U
H26A H 0.2739 0.3268 0.2712 0.094 Uiso 1 1 calc R
C27 C 0.1799(5) 0.3566(3) 0.3657(6) 0.0574(18) Uani 1 1 d U
C28 C 0.2250(5) 0.3413(3) 0.4621(6) 0.064(2) Uani 1 1 d U
H28A H 0.2079 0.3598 0.5198 0.077 Uiso 1 1 calc R
C29 C 0.2881(5) 0.3034(3) 0.4736(6) 0.076(2) Uani 1 1 d U
H29A H 0.3049 0.2862 0.4145 0.091 Uiso 1 1 calc R
C30 C 0.3357(5) 0.2845(3) 0.5676(7) 0.076(2) Uani 1 1 d U
C31 C 0.3229(5) 0.3080(3) 0.6604(6) 0.074(2) Uani 1 1 d U
H31A H 0.2822 0.3372 0.6644 0.089 Uiso 1 1 calc R
C32 C 0.3676(5) 0.2904(4) 0.7470(7) 0.092(3) Uani 1 1 d U
H32A H 0.3574 0.3071 0.8088 0.110 Uiso 1 1 calc R
C33 C 0.4277(6) 0.2475(5) 0.7412(8) 0.103(3) Uani 1 1 d U
C34 C 0.4400(7) 0.2212(4) 0.6527(9) 0.122(4) Uani 1 1 d U
H34A H 0.4781 0.1906 0.6499 0.147 Uiso 1 1 calc R
C35 C 0.3951(6) 0.2407(4) 0.5665(8) 0.112(3) Uani 1 1 d U
H35A H 0.4053 0.2236 0.5050 0.135 Uiso 1 1 calc R
C36 C 0.5312(7) 0.1867(5) 0.8304(9) 0.205(7) Uani 1 1 d U
H36A H 0.5555 0.1793 0.8976 0.307 Uiso 1 1 calc R
H36B H 0.5775 0.1971 0.7878 0.307 Uiso 1 1 calc R
H36C H 0.5024 0.1533 0.8040 0.307 Uiso 1 1 calc R
C37 C 0.1235(5) 0.5193(2) 0.3631(5) 0.0494(16) Uani 1 1 d U
C38 C 0.0798(5) 0.5292(3) 0.2713(5) 0.0619(19) Uani 1 1 d U
H38A H 0.0206 0.5393 0.2696 0.074 Uiso 1 1 calc R
C39 C 0.1221(6) 0.5246(3) 0.1794(6) 0.074(2) Uani 1 1 d U
H39A H 0.0910 0.5327 0.1187 0.089 Uiso 1 1 calc R
C40 C 0.2083(6) 0.5084(3) 0.1787(6) 0.083(2) Uani 1 1 d U
H40A H 0.2347 0.5051 0.1173 0.100 Uiso 1 1 calc R
C41 C 0.2579(6) 0.4966(3) 0.2694(6) 0.073(2) Uani 1 1 d U
C42 C 0.2143(5) 0.5024(3) 0.3623(6) 0.0591(18) Uani 1 1 d U
C43 C 0.3448(6) 0.4766(4) 0.2786(7) 0.098(3) Uani 1 1 d U
H43A H 0.3757 0.4720 0.2205 0.117 Uiso 1 1 calc R
C44 C 0.3847(6) 0.4637(4) 0.3687(8) 0.097(3) Uani 1 1 d U
H44A H 0.4418 0.4496 0.3720 0.117 Uiso 1 1 calc R
C45 C 0.3400(5) 0.4716(3) 0.4585(7) 0.071(2) Uani 1 1 d U
C46 C 0.3773(5) 0.4565(3) 0.5581(6) 0.078(2) Uani 1 1 d U
H46A H 0.3447 0.4670 0.6125 0.094 Uiso 1 1 calc R
C47 C 0.4508(6) 0.4301(4) 0.5807(8) 0.102(3) Uani 1 1 d U
H47A H 0.4846 0.4189 0.5278 0.122 Uiso 1 1 calc R
C48 C 0.4841(6) 0.4166(4) 0.6849(9) 0.105(3) Uani 1 1 d U
C49 C 0.4514(6) 0.4428(5) 0.7684(9) 0.124(4) Uani 1 1 d U
H49A H 0.4064 0.4692 0.7591 0.148 Uiso 1 1 calc R
C50 C 0.4846(7) 0.4304(5) 0.8656(9) 0.153(4) Uani 1 1 d U
H50A H 0.4633 0.4498 0.9203 0.184 Uiso 1 1 calc R
C51 C 0.5487(6) 0.3762(5) 0.7015(10) 0.146(4) Uani 1 1 d U
H51A H 0.5718 0.3576 0.6470 0.176 Uiso 1 1 calc R
C53 C 0.5799(9) 0.3630(6) 0.8014(12) 0.176(5) Uani 1 1 d U
H53A H 0.6230 0.3354 0.8109 0.211 Uiso 1 1 calc R
C54 C 0.6444(10) 0.3397(9) 1.0009(13) 0.377(14) Uani 1 1 d U
H54A H 0.6600 0.3367 1.0719 0.566 Uiso 1 1 calc R
H54B H 0.6954 0.3503 0.9657 0.566 Uiso 1 1 calc R
H54C H 0.6228 0.3040 0.9758 0.566 Uiso 1 1 calc R
C55 C 0.5502(9) 0.3887(8) 0.8825(13) 0.180(5) Uani 1 1 d U

loop_
_atom_site_aniso_label
_atom_site_aniso_U_11
_atom_site_aniso_U_22
_atom_site_aniso_U_33
_atom_site_aniso_U_23
_atom_site_aniso_U_13
_atom_site_aniso_U_12
Cd1 0.0722(4) 0.0393(3) 0.0405(3) 0.0021(2) -0.0074(3) -0.0001(3)
Br1 0.1050(8) 0.0714(6) 0.1131(8) -0.0056(5) -0.0424(6) -0.0141(6)
O1 0.081(4) 0.045(2) 0.045(3) 0.003(2) -0.009(2) -0.006(2)
N1 0.060(4) 0.039(3) 0.043(3) 0.002(2) 0.007(3) 0.005(3)
C1 0.072(5) 0.047(4) 0.039(4) -0.001(3) -0.003(3) 0.007(3)
Cd2 0.0707(4) 0.0456(3) 0.0545(4) 0.0014(3) -0.0109(3) -0.0045(3)
O2 0.106(5) 0.090(4) 0.076(4) -0.026(3) -0.011(3) -0.009(4)
N2 0.074(4) 0.041(3) 0.046(3) 0.002(3) 0.001(3) 0.000(3)
C2 0.073(5) 0.059(4) 0.055(5) 0.006(3) -0.012(4) -0.002(4)
O3 0.082(3) 0.052(3) 0.042(3) -0.005(2) -0.009(2) 0.007(3)
N3 0.064(4) 0.068(4) 0.061(4) 0.003(3) 0.000(3) -0.008(3)
C3 0.086(6) 0.080(5) 0.041(5) 0.004(4) -0.011(4) 0.004(5)
O4 0.111(6) 0.185(7) 0.127(6) 0.073(5) 0.011(4) 0.069(5)
C4 0.083(6) 0.066(5) 0.041(5) 0.014(4) 0.002(4) 0.019(4)
O5 0.069(3) 0.048(3) 0.042(3) 0.004(2) -0.005(2) -0.003(2)
C5 0.066(5) 0.049(4) 0.039(4) 0.006(3) 0.006(3) 0.011(3)
O6 0.159(8) 0.412(15) 0.193(9) 0.159(9) -0.021(7) 0.083(9)
C6 0.057(5) 0.046(4) 0.039(4) 0.002(3) -0.003(3) 0.013(3)
C7 0.086(6) 0.051(4) 0.052(5) 0.019(3) 0.013(4) 0.010(4)
C8 0.075(6) 0.048(4) 0.066(5) 0.010(3) 0.004(4) -0.004(4)
C9 0.057(5) 0.040(4) 0.052(4) 0.009(3) 0.009(3) 0.005(3)
C10 0.073(6) 0.048(4) 0.051(5) 0.006(3) -0.002(4) 0.003(4)
C11 0.080(6) 0.044(4) 0.061(5) 0.009(3) 0.001(4) 0.003(4)
C12 0.084(6) 0.045(4) 0.052(5) -0.001(3) -0.001(4) 0.000(4)
C13 0.086(6) 0.048(4) 0.064(5) -0.005(3) -0.004(4) 0.007(4)
C14 0.083(6) 0.058(4) 0.064(5) 0.001(4) -0.006(4) 0.011(4)
C15 0.085(6) 0.061(5) 0.061(5) -0.008(4) -0.004(4) -0.002(4)
C16 0.098(7) 0.048(4) 0.082(6) -0.014(4) -0.002(5) -0.004(4)
C17 0.094(6) 0.041(4) 0.079(6) 0.010(4) -0.010(5) -0.002(4)
C18 0.134(9) 0.126(8) 0.094(8) -0.036(6) -0.006(6) -0.017(7)
C19 0.089(5) 0.047(4) 0.040(4) -0.002(3) -0.008(4) -0.004(4)
C20 0.093(6) 0.062(5) 0.049(4) 0.003(4) -0.017(4) -0.002(4)
C21 0.123(7) 0.066(5) 0.041(4) 0.008(4) -0.015(5) -0.005(5)
C22 0.124(7) 0.082(6) 0.037(4) 0.003(4) 0.006(4) -0.013(5)
C23 0.100(6) 0.051(4) 0.048(4) -0.004(4) 0.005(4) -0.003(4)
C24 0.082(5) 0.042(4) 0.043(4) 0.002(3) -0.003(3) -0.009(4)
C25 0.110(6) 0.074(6) 0.058(5) -0.002(4) 0.018(4) -0.005(5)
C26 0.083(6) 0.082(6) 0.070(5) -0.009(5) 0.014(4) 0.007(5)
C27 0.075(5) 0.046(4) 0.052(4) 0.001(3) 0.008(4) -0.007(4)
C28 0.069(5) 0.059(5) 0.065(5) 0.000(4) 0.006(4) 0.002(4)
C29 0.078(6) 0.076(6) 0.074(5) -0.005(4) 0.003(4) 0.009(4)
C30 0.073(6) 0.067(5) 0.089(6) 0.000(4) 0.004(5) 0.011(4)
C31 0.070(6) 0.069(5) 0.083(5) 0.013(4) 0.008(5) 0.022(4)
C32 0.071(6) 0.124(7) 0.082(6) 0.028(5) 0.020(5) 0.033(5)
C33 0.075(6) 0.135(8) 0.100(6) 0.047(6) 0.021(6) 0.048(6)
C34 0.113(8) 0.122(8) 0.133(7) 0.033(6) 0.025(7) 0.067(6)
C35 0.122(8) 0.111(7) 0.106(7) 0.003(6) 0.017(6) 0.061(6)
C36 0.156(12) 0.234(14) 0.222(15) 0.107(11) -0.006(10) 0.115(10)
C37 0.077(5) 0.026(3) 0.045(4) 0.007(3) 0.002(3) -0.007(4)
C38 0.086(5) 0.053(4) 0.045(4) 0.002(4) -0.009(4) -0.013(4)
C39 0.118(6) 0.054(5) 0.049(5) 0.009(4) 0.002(5) -0.011(5)
C40 0.118(6) 0.081(6) 0.053(5) 0.003(4) 0.021(5) -0.017(6)
C41 0.087(5) 0.072(5) 0.060(5) -0.005(4) 0.014(4) -0.020(5)
C42 0.076(5) 0.050(4) 0.052(4) 0.004(3) 0.007(3) -0.012(4)
C43 0.087(6) 0.127(8) 0.082(6) -0.010(6) 0.031(5) -0.014(6)
C44 0.079(6) 0.116(7) 0.098(6) -0.002(6) 0.020(5) 0.003(6)
C45 0.062(5) 0.073(5) 0.079(5) -0.001(5) 0.005(4) -0.009(4)
C46 0.068(6) 0.078(6) 0.088(6) 0.003(5) 0.003(4) 0.008(5)
C47 0.079(7) 0.108(7) 0.119(7) 0.022(6) 0.010(5) 0.020(6)
C48 0.064(7) 0.111(8) 0.139(7) 0.038(6) 0.003(6) 0.010(5)
C49 0.071(7) 0.179(10) 0.119(7) 0.029(7) -0.011(6) 0.023(6)
C50 0.101(9) 0.223(12) 0.133(8) 0.051(8) -0.023(7) 0.022(7)
C51 0.064(7) 0.189(10) 0.187(9) 0.057(8) 0.006(7) 0.040(6)
C53 0.105(10) 0.211(13) 0.210(10) 0.106(10) -0.006(10) 0.054(8)
C54 0.193(17) 0.65(4) 0.29(2) 0.23(2) -0.003(15) 0.195(19)
C55 0.083(9) 0.276(15) 0.179(9) 0.098(10) -0.015(9) 0.033(8)

loop_
_atom_type_symbol
_atom_type_description
_atom_type_scat_dispersion_real
_atom_type_scat_dispersion_imag
_atom_type_scat_source
C C 0.0033 0.0016 'International Tables Vol C Tables 4.2.6.8 and 6.1.1.4'
H H 0.0000 0.0000 'International Tables Vol C Tables 4.2.6.8 and 6.1.1.4'
N N 0.0061 0.0033 'International Tables Vol C Tables 4.2.6.8 and 6.1.1.4'
O O 0.0106 0.0060 'International Tables Vol C Tables 4.2.6.8 and 6.1.1.4'
Br Br -0.2901 2.4595 'International Tables Vol C Tables 4.2.6.8 and 6.1.1.4'
Cd Cd -0.8075 1.2024 'International Tables Vol C Tables 4.2.6.8 and 6.1.1.4'

loop_
_geom_angle_atom_site_label_1
_geom_angle_atom_site_label_2
_geom_angle_atom_site_label_3
_geom_angle
_geom_angle_site_symmetry_1
_geom_angle_site_symmetry_3
O3 Cd1 O1 167.94(15) . .
O3 Cd1 N1 117.61(17) . .
O1 Cd1 N1 72.55(17) . .
O3 Cd1 O5 73.92(15) . 3_566
O1 Cd1 O5 97.85(15) . 3_566
N1 Cd1 O5 104.26(16) . 3_566
O3 Cd1 N2 72.53(18) . .
O1 Cd1 N2 113.62(18) . .
N1 Cd1 N2 99.31(18) . .
O5 Cd1 N2 145.17(17) 3_566 .
O3 Cd1 O5 91.59(14) . .
O1 Cd1 O5 78.12(14) . .
N1 Cd1 O5 150.66(16) . .
O5 Cd1 O5 80.03(17) 3_566 .
N2 Cd1 O5 91.77(17) . .
C1 O1 Cd2 137.3(4) . .
C1 O1 Cd1 117.4(4) . .
Cd2 O1 Cd1 105.29(17) . .
C9 N1 C6 120.5(6) . .
C9 N1 Cd1 126.4(4) . .
C6 N1 Cd1 112.9(4) . .
O1 C1 C2 123.7(6) . .
O1 C1 C6 118.4(6) . .
C2 C1 C6 117.9(6) . .
O1 Cd2 O3 94.74(17) . 3_566
O1 Cd2 N3 93.65(18) . .
O3 Cd2 N3 142.47(19) 3_566 .
O1 Cd2 O5 83.12(15) . .
O3 Cd2 O5 74.11(15) 3_566 .
N3 Cd2 O5 70.71(19) . .
O1 Cd2 Br1 123.64(11) . .
O3 Cd2 Br1 101.94(11) 3_566 .
N3 Cd2 Br1 103.51(15) . .
O5 Cd2 Br1 153.22(11) . .
C15 O2 C18 117.1(7) . .
C27 N2 C24 120.5(7) . .
C27 N2 Cd1 128.7(5) . .
C24 N2 Cd1 110.0(5) . .
C1 C2 C3 122.2(7) . .
C1 C2 H2A 118.9 . .
C3 C2 H2A 118.9 . .
C19 O3 Cd1 114.9(4) . .
C19 O3 Cd2 129.4(4) . 3_566
Cd1 O3 Cd2 109.55(19) . 3_566
C45 N3 C42 120.0(7) . .
C45 N3 Cd2 126.0(5) . .
C42 N3 Cd2 112.8(5) . .
C4 C3 C2 120.3(7) . .
C4 C3 H3A 119.9 . .
C2 C3 H3A 119.9 . .
C33 O4 C36 115.9(9) . .
C3 C4 C5 120.4(6) . .
C3 C4 H4A 119.8 . .
C5 C4 H4A 119.8 . .
C37 O5 Cd2 113.2(4) . .
C37 O5 Cd1 128.9(4) . 3_566
Cd2 O5 Cd1 102.40(17) . 3_566
C37 O5 Cd1 112.7(4) . .
Cd2 O5 Cd1 93.31(14) . .
Cd1 O5 Cd1 99.97(17) 3_566 .
C4 C5 C7 124.6(6) . .
C4 C5 C6 119.6(6) . .
C7 C5 C6 115.8(6) . .
C55 O6 C54 113.8(14) . .
N1 C6 C5 121.8(6) . .
N1 C6 C1 118.5(6) . .
C5 C6 C1 119.7(6) . .
C8 C7 C5 121.6(6) . .
C8 C7 H7A 119.2 . .
C5 C7 H7A 119.2 . .
C7 C8 C9 118.9(7) . .
C7 C8 H8A 120.5 . .
C9 C8 H8A 120.5 . .
N1 C9 C8 121.3(6) . .
N1 C9 C10 118.0(6) . .
C8 C9 C10 120.8(6) . .
C11 C10 C9 127.4(6) . .
C11 C10 H10A 116.3 . .
C9 C10 H10A 116.3 . .
C10 C11 C12 126.9(7) . .
C10 C11 H11A 116.6 . .
C12 C11 H11A 116.6 . .
C17 C12 C13 116.2(7) . .
C17 C12 C11 120.4(6) . .
C13 C12 C11 123.4(6) . .
C14 C13 C12 121.5(7) . .
C14 C13 H13A 119.2 . .
C12 C13 H13A 119.2 . .
C13 C14 C15 120.5(7) . .
C13 C14 H14A 119.7 . .
C15 C14 H14A 119.7 . .
C14 C15 O2 116.2(7) . .
C14 C15 C16 120.0(7) . .
O2 C15 C16 123.9(7) . .
C17 C16 C15 118.6(7) . .
C17 C16 H16A 120.7 . .
C15 C16 H16A 120.7 . .
C16 C17 C12 123.1(7) . .
C16 C17 H17A 118.5 . .
C12 C17 H17A 118.5 . .
O2 C18 H18A 109.5 . .
O2 C18 H18B 109.5 . .
H18A C18 H18B 109.5 . .
O2 C18 H18C 109.5 . .
H18A C18 H18C 109.5 . .
H18B C18 H18C 109.5 . .
O3 C19 C20 121.8(8) . .
O3 C19 C24 120.0(6) . .
C20 C19 C24 118.1(8) . .
C21 C20 C19 120.9(8) . .
C21 C20 H20A 119.6 . .
C19 C20 H20A 119.6 . .
C22 C21 C20 122.0(8) . .
C22 C21 H21A 119.0 . .
C20 C21 H21A 119.0 . .
C21 C22 C23 118.8(8) . .
C21 C22 H22A 120.6 . .
C23 C22 H22A 120.6 . .
C22 C23 C25 123.0(8) . .
C22 C23 C24 119.3(8) . .
C25 C23 C24 117.7(7) . .
N2 C24 C19 118.5(7) . .
N2 C24 C23 120.7(7) . .
C19 C24 C23 120.7(7) . .
C26 C25 C23 121.2(8) . .
C26 C25 H25A 119.4 . .
C23 C25 H25A 119.4 . .
C25 C26 C27 118.6(8) . .
C25 C26 H26A 120.7 . .
C27 C26 H26A 120.7 . .
N2 C27 C26 121.0(7) . .
N2 C27 C28 118.5(7) . .
C26 C27 C28 120.5(8) . .
C29 C28 C27 125.0(8) . .
C29 C28 H28A 117.5 . .
C27 C28 H28A 117.5 . .
C28 C29 C30 128.7(8) . .
C28 C29 H29A 115.7 . .
C30 C29 H29A 115.7 . .
C31 C30 C35 116.1(8) . .
C31 C30 C29 123.0(8) . .
C35 C30 C29 120.8(9) . .
C32 C31 C30 122.6(8) . .
C32 C31 H31A 118.7 . .
C30 C31 H31A 118.7 . .
C31 C32 C33 118.8(9) . .
C31 C32 H32A 120.6 . .
C33 C32 H32A 120.6 . .
C34 C33 C32 121.1(10) . .
C34 C33 O4 124.6(10) . .
C32 C33 O4 114.2(10) . .
C33 C34 C35 118.5(10) . .
C33 C34 H34A 120.7 . .
C35 C34 H34A 120.7 . .
C34 C35 C30 122.8(10) . .
C34 C35 H35A 118.6 . .
C30 C35 H35A 118.6 . .
O4 C36 H36A 109.5 . .
O4 C36 H36B 109.5 . .
H36A C36 H36B 109.5 . .
O4 C36 H36C 109.5 . .
H36A C36 H36C 109.5 . .
H36B C36 H36C 109.5 . .
O5 C37 C38 123.5(7) . .
O5 C37 C42 118.9(6) . .
C38 C37 C42 117.4(7) . .
C37 C38 C39 121.8(8) . .
C37 C38 H38A 119.1 . .
C39 C38 H38A 119.1 . .
C40 C39 C38 120.8(8) . .
C40 C39 H39A 119.6 . .
C38 C39 H39A 119.6 . .
C39 C40 C41 121.1(9) . .
C39 C40 H40A 119.4 . .
C41 C40 H40A 119.4 . .
C43 C41 C40 126.7(9) . .
C43 C41 C42 115.8(8) . .
C40 C41 C42 117.4(9) . .
N3 C42 C41 121.4(8) . .
N3 C42 C37 117.1(7) . .
C41 C42 C37 121.4(7) . .
C44 C43 C41 122.1(9) . .
C44 C43 H43A 119.0 . .
C41 C43 H43A 119.0 . .
C43 C44 C45 120.1(9) . .
C43 C44 H44A 119.9 . .
C45 C44 H44A 119.9 . .
N3 C45 C44 120.5(8) . .
N3 C45 C46 116.2(8) . .
C44 C45 C46 123.3(8) . .
C47 C46 C45 127.9(9) . .
C47 C46 H46A 116.0 . .
C45 C46 H46A 116.0 . .
C46 C47 C48 124.3(10) . .
C46 C47 H47A 117.9 . .
C48 C47 H47A 117.9 . .
C51 C48 C49 117.9(12) . .
C51 C48 C47 120.1(11) . .
C49 C48 C47 122.0(10) . .
C50 C49 C48 121.2(12) . .
C50 C49 H49A 119.4 . .
C48 C49 H49A 119.4 . .
C49 C50 C55 120.8(14) . .
C49 C50 H50A 119.6 . .
C55 C50 H50A 119.6 . .
C48 C51 C53 120.0(13) . .
C48 C51 H51A 120.0 . .
C53 C51 H51A 120.0 . .
C55 C53 C51 122.7(15) . .
C55 C53 H53A 118.6 . .
C51 C53 H53A 118.6 . .
O6 C54 H54A 109.5 . .
O6 C54 H54B 109.5 . .
H54A C54 H54B 109.5 . .
O6 C54 H54C 109.5 . .
H54A C54 H54C 109.5 . .
H54B C54 H54C 109.5 . .
C53 C55 O6 128.4(16) . .
C53 C55 C50 117.3(15) . .
O6 C55 C50 114.2(16) . .

loop_
_geom_bond_atom_site_label_1
_geom_bond_atom_site_label_2
_geom_bond_distance
_geom_bond_site_symmetry_2
Cd1 O3 2.239(4) .
Cd1 O1 2.253(4) .
Cd1 N1 2.318(5) .
Cd1 O5 2.356(5) 3_566
Cd1 N2 2.364(6) .
Cd1 O5 2.516(4) .
Br1 Cd2 2.5499(10) .
O1 C1 1.303(7) .
O1 Cd2 2.195(4) .
N1 C9 1.312(7) .
N1 C6 1.363(7) .
C1 C2 1.370(8) .
C1 C6 1.433(8) .
Cd2 O3 2.243(5) 3_566
Cd2 N3 2.333(6) .
Cd2 O5 2.342(4) .
O2 C15 1.378(8) .
O2 C18 1.413(9) .
N2 C27 1.320(8) .
N2 C24 1.376(8) .
C2 C3 1.407(9) .
C2 H2A 0.9300 .
O3 C19 1.334(8) .
O3 Cd2 2.243(5) 3_566
N3 C45 1.338(9) .
N3 C42 1.378(8) .
C3 C4 1.365(9) .
C3 H3A 0.9300 .
O4 C33 1.384(10) .
O4 C36 1.443(11) .
C4 C5 1.396(8) .
C4 H4A 0.9300 .
O5 C37 1.315(8) .
O5 Cd1 2.356(5) 3_566
C5 C7 1.398(8) .
C5 C6 1.424(8) .
O6 C55 1.407(16) .
O6 C54 1.419(15) .
C7 C8 1.366(9) .
C7 H7A 0.9300 .
C8 C9 1.409(8) .
C8 H8A 0.9300 .
C9 C10 1.461(8) .
C10 C11 1.317(8) .
C10 H10A 0.9300 .
C11 C12 1.455(9) .
C11 H11A 0.9300 .
C12 C17 1.385(9) .
C12 C13 1.396(8) .
C13 C14 1.361(9) .
C13 H13A 0.9300 .
C14 C15 1.371(9) .
C14 H14A 0.9300 .
C15 C16 1.379(9) .
C16 C17 1.370(9) .
C16 H16A 0.9300 .
C17 H17A 0.9300 .
C18 H18A 0.9600 .
C18 H18B 0.9600 .
C18 H18C 0.9600 .
C19 C20 1.389(9) .
C19 C24 1.400(9) .
C20 C21 1.380(10) .
C20 H20A 0.9300 .
C21 C22 1.360(10) .
C21 H21A 0.9300 .
C22 C23 1.412(9) .
C22 H22A 0.9300 .
C23 C25 1.409(10) .
C23 C24 1.408(9) .
C25 C26 1.345(10) .
C25 H25A 0.9300 .
C26 C27 1.441(10) .
C26 H26A 0.9300 .
C27 C28 1.460(9) .
C28 C29 1.317(9) .
C28 H28A 0.9300 .
C29 C30 1.473(10) .
C29 H29A 0.9300 .
C30 C31 1.373(10) .
C30 C35 1.376(10) .
C31 C32 1.365(10) .
C31 H31A 0.9300 .
C32 C33 1.371(11) .
C32 H32A 0.9300 .
C33 C34 1.348(13) .
C34 C35 1.376(12) .
C34 H34A 0.9300 .
C35 H35A 0.9300 .
C36 H36A 0.9600 .
C36 H36B 0.9600 .
C36 H36C 0.9600 .
C37 C38 1.373(8) .
C37 C42 1.439(9) .
C38 C39 1.412(10) .
C38 H38A 0.9300 .
C39 C40 1.366(10) .
C39 H39A 0.9300 .
C40 C41 1.410(10) .
C40 H40A 0.9300 .
C41 C43 1.405(10) .
C41 C42 1.435(10) .
C43 C44 1.342(11) .
C43 H43A 0.9300 .
C44 C45 1.416(11) .
C44 H44A 0.9300 .
C45 C46 1.451(10) .
C46 C47 1.302(9) .
C46 H46A 0.9300 .
C47 C48 1.477(13) .
C47 H47A 0.9300 .
C48 C51 1.381(12) .
C48 C49 1.383(13) .
C49 C50 1.387(13) .
C49 H49A 0.9300 .
C50 C55 1.413(16) .
C50 H50A 0.9300 .
C51 C53 1.414(15) .
C51 H51A 0.9300 .
C53 C55 1.335(19) .
C53 H53A 0.9300 .
C54 H54A 0.9600 .
C54 H54B 0.9600 .
C54 H54C 0.9600 .
